data_7158168
loop_
_publ_author_name
'Lai, Huifang'
'Xu, Jiexin'
'Lin, Jin'
'Zha, Daijun'

_publ_section_title
;
 Copper-promoted direct amidation of isoindolinone scaffolds by sodium
 persulfate.
;
_journal_issue 35
_journal_name_full 'Organic &amp; biomolecular chemistry'
_journal_page_first 7621
_journal_page_last 7626
_journal_paper_doi 10.1039/d1ob01054a
_journal_volume 19
_journal_year 2021
_chemical_formula_moiety 'C16 H12 N2 O2'
_chemical_formula_sum 'C16 H12 N2 O2'
_chemical_formula_weight 264.28
_space_group_crystal_system orthorhombic
_space_group_IT_number 61
_space_group_name_Hall '-P 2ac 2ab'
_space_group_name_H-M_alt 'P b c a'
_atom_sites_solution_hydrogens geom
_audit_creation_date 2021-01-20
_audit_creation_method
;
Olex2 1.3
(compiled 2020.11.12 svn.r5f609507 for OlexSys, GUI svn.r6226)
;
_audit_update_record
;
2021-03-01 deposited with the CCDC.	2021-07-09 downloaded from the CCDC.
;
_cell_angle_alpha 90
_cell_angle_beta 90
_cell_angle_gamma 90
_cell_formula_units_Z 8
_cell_length_a 15.006(6)
_cell_length_b 6.157(2)
_cell_length_c 27.288(10)
_cell_measurement_reflns_used 5896
_cell_measurement_temperature 173.15
_cell_measurement_theta_max 27.4894
_cell_measurement_theta_min 2.0169
_cell_volume 2521.2(16)
_computing_molecular_graphics 'Olex2 1.3 (Dolomanov et al., 2009)'
_computing_publication_material 'Olex2 1.3 (Dolomanov et al., 2009)'
_computing_structure_refinement 'XL  (Sheldrick, 2008)'
_diffrn_ambient_temperature 173.15
_diffrn_measured_fraction_theta_full 0.977
_diffrn_measured_fraction_theta_max 0.973
_diffrn_measurement_device_type 'Bruker APEX-II CCD'
_diffrn_measurement_method '\w scans'
_diffrn_radiation_type MoK\a
_diffrn_radiation_wavelength 0.71073
_diffrn_reflns_av_R_equivalents 0.0807
_diffrn_reflns_av_unetI/netI 0.0677
_diffrn_reflns_Laue_measured_fraction_full 0.977
_diffrn_reflns_Laue_measured_fraction_max 0.973
_diffrn_reflns_limit_h_max 19
_diffrn_reflns_limit_h_min -19
_diffrn_reflns_limit_k_max 7
_diffrn_reflns_limit_k_min -7
_diffrn_reflns_limit_l_max 35
_diffrn_reflns_limit_l_min -35
_diffrn_reflns_number 14357
_diffrn_reflns_point_group_measured_fraction_full 0.977
_diffrn_reflns_point_group_measured_fraction_max 0.973
_diffrn_reflns_theta_full 25.242
_diffrn_reflns_theta_max 27.478
_diffrn_reflns_theta_min 2.986
_diffrn_standards_number 0
_exptl_absorpt_coefficient_mu 0.094
_exptl_absorpt_correction_type none
_exptl_crystal_density_diffrn 1.392
_exptl_crystal_description Prism
_exptl_crystal_F_000 1104
_refine_diff_density_max 0.214
_refine_diff_density_min -0.189
_refine_diff_density_rms 0.042
_refine_ls_extinction_method none
_refine_ls_goodness_of_fit_ref 1.084
_refine_ls_hydrogen_treatment constr
_refine_ls_matrix_type full
_refine_ls_number_parameters 181
_refine_ls_number_reflns 2798
_refine_ls_number_restraints 0
_refine_ls_restrained_S_all 1.084
_refine_ls_R_factor_all 0.0898
_refine_ls_R_factor_gt 0.0511
_refine_ls_shift/su_max 0.001
_refine_ls_shift/su_mean 0.000
_refine_ls_structure_factor_coef Fsqd
_refine_ls_weighting_details 'w=1/[\s^2^(Fo^2^)+(0.0737P)^2^] where P=(Fo^2^+2Fc^2^)/3'
_refine_ls_weighting_scheme calc
_refine_ls_wR_factor_gt 0.1295
_refine_ls_wR_factor_ref 0.1475
_reflns_Friedel_coverage 0.000
_reflns_number_gt 1836
_reflns_number_total 2798
_reflns_threshold_expression 'I > 2\s(I)'
_cod_data_source_file d1ob01054a2.cif
_cod_data_source_block biisoindoline
_cod_depositor_comments 'Adding full bibliography for 7158168--7158169.cif.'
_cod_original_cell_volume 2521.3(16)
_cod_database_code 7158168
_shelxl_version_number 2014/6
_shelx_space_group_comment
;
The symmetry employed for this shelxl refinement is uniquely defined
by the following loop, which should always be used as a source of
symmetry information in preference to the above space-group names.
They are only intended as comments.
;
_olex2_refinement_description
;
1. Fixed Uiso
 At 1.2 times of:
  All C(H) groups, All C(H,H) groups, All N(H) groups
2.a Ternary CH refined with riding coordinates:
 C14(H14)
2.b Secondary CH2 refined with riding coordinates:
 C13(H13A,H13B)
2.c Aromatic/amide H refined with riding coordinates:
 N2(H2), C11(H11), C12(H12), C15(H15), C16(H16), C17(H17), C18(H18), C19(H19),
 C20(H20)
;
_olex2_submission_special_instructions 'No special instructions were received'

loop_
_space_group_symop_operation_xyz
'x, y, z'
'-x+1/2, -y, z+1/2'
'x+1/2, -y+1/2, -z'
'-x, y+1/2, -z+1/2'
'-x, -y, -z'
'x-1/2, y, -z-1/2'
'-x-1/2, y-1/2, z'
'x, -y-1/2, z-1/2'

loop_
_atom_site_label
_atom_site_type_symbol
_atom_site_fract_x
_atom_site_fract_y
_atom_site_fract_z
_atom_site_U_iso_or_equiv
_atom_site_adp_type
_atom_site_occupancy
_atom_site_site_symmetry_order
_atom_site_calc_flag
_atom_site_refinement_flags_posn
_atom_site_refinement_flags_adp
_atom_site_refinement_flags_occupancy
_atom_site_disorder_assembly
_atom_site_disorder_group
O1 O 0.81942(10) -0.0176(2) 0.34795(5) 0.0562(4) Uani 1 1 d . . . . .
N2 N 0.83806(10) -0.5661(2) 0.41749(6) 0.0487(4) Uani 1 1 d . . . . .
H2 H 0.7803 -0.5722 0.4120 0.058 Uiso 1 1 calc R U . . .
O3 O 0.84993(11) -0.8876(2) 0.46004(5) 0.0642(5) Uani 1 1 d . . . . .
N4 N 0.88973(10) -0.3527(2) 0.34852(6) 0.0452(4) Uani 1 1 d . . . . .
C5 C 0.85091(12) -0.1760(3) 0.32678(7) 0.0421(4) Uani 1 1 d . . . . .
C6 C 0.98379(12) -0.4544(3) 0.41912(6) 0.0428(4) Uani 1 1 d . . . . .
C7 C 0.97740(12) -0.6533(3) 0.44237(6) 0.0444(4) Uani 1 1 d . . . . .
C8 C 0.85614(11) -0.2152(3) 0.27338(7) 0.0405(4) Uani 1 1 d . . . . .
C9 C 0.89415(12) -0.4171(3) 0.26516(7) 0.0431(4) Uani 1 1 d . . . . .
C10 C 0.88245(13) -0.7237(3) 0.44172(7) 0.0453(5) Uani 1 1 d . . . . .
C11 C 0.82764(13) -0.0835(3) 0.23531(7) 0.0478(5) Uani 1 1 d . . . . .
H11 H 0.8016 0.0544 0.2415 0.057 Uiso 1 1 calc R U . . .
C12 C 0.83835(14) -0.1595(4) 0.18789(7) 0.0559(5) Uani 1 1 d . . . . .
H12 H 0.8189 -0.0735 0.1611 0.067 Uiso 1 1 calc R U . . .
C13 C 0.91521(14) -0.5220(3) 0.31336(7) 0.0493(5) Uani 1 1 d . . . . .
H13A H 0.8798 -0.6558 0.3182 0.059 Uiso 1 1 calc R U . . .
H13B H 0.9794 -0.5575 0.3160 0.059 Uiso 1 1 calc R U . . .
C14 C 0.89281(12) -0.3860(3) 0.40124(7) 0.0439(4) Uani 1 1 d . . . . .
H14 H 0.8740 -0.2501 0.4184 0.053 Uiso 1 1 calc R U . . .
C15 C 0.87713(15) -0.3599(4) 0.17932(8) 0.0585(6) Uani 1 1 d . . . . .
H15 H 0.8843 -0.4087 0.1465 0.070 Uiso 1 1 calc R U . . .
C16 C 0.90584(13) -0.4912(3) 0.21754(7) 0.0543(5) Uani 1 1 d . . . . .
H16 H 0.9328 -0.6281 0.2113 0.065 Uiso 1 1 calc R U . . .
C17 C 1.05179(15) -0.7490(4) 0.46362(7) 0.0593(6) Uani 1 1 d . . . . .
H17 H 1.0474 -0.8862 0.4794 0.071 Uiso 1 1 calc R U . . .
C18 C 1.06379(14) -0.3458(4) 0.41644(7) 0.0608(6) Uani 1 1 d . . . . .
H18 H 1.0683 -0.2095 0.4003 0.073 Uiso 1 1 calc R U . . .
C19 C 1.13204(15) -0.6408(5) 0.46141(8) 0.0716(7) Uani 1 1 d . . . . .
H19 H 1.1835 -0.7034 0.4760 0.086 Uiso 1 1 calc R U . . .
C20 C 1.13833(15) -0.4427(5) 0.43824(9) 0.0741(7) Uani 1 1 d . . . . .
H20 H 1.1942 -0.3704 0.4370 0.089 Uiso 1 1 calc R U . . .

loop_
_atom_site_aniso_label
_atom_site_aniso_U_11
_atom_site_aniso_U_22
_atom_site_aniso_U_33
_atom_site_aniso_U_23
_atom_site_aniso_U_13
_atom_site_aniso_U_12
O1 0.0758(10) 0.0400(8) 0.0528(8) -0.0011(6) 0.0054(7) 0.0132(7)
N2 0.0427(9) 0.0498(9) 0.0536(10) 0.0115(8) -0.0083(7) -0.0034(7)
O3 0.0785(11) 0.0496(9) 0.0646(10) 0.0153(7) -0.0094(8) -0.0148(7)
N4 0.0549(10) 0.0364(8) 0.0443(9) 0.0011(7) -0.0032(7) 0.0064(7)
C5 0.0457(10) 0.0338(9) 0.0466(11) 0.0017(8) 0.0007(8) -0.0006(8)
C6 0.0461(10) 0.0451(10) 0.0371(9) -0.0040(8) -0.0008(7) -0.0031(8)
C7 0.0472(10) 0.0478(10) 0.0384(10) -0.0039(8) -0.0036(8) 0.0053(9)
C8 0.0377(9) 0.0380(9) 0.0458(10) 0.0034(8) 0.0013(7) -0.0013(8)
C9 0.0425(10) 0.0387(10) 0.0482(11) -0.0013(8) -0.0003(8) 0.0011(8)
C10 0.0557(11) 0.0383(10) 0.0418(10) 0.0012(8) -0.0046(8) -0.0012(9)
C11 0.0476(11) 0.0445(11) 0.0512(12) 0.0083(9) 0.0043(8) 0.0026(9)
C12 0.0591(13) 0.0637(13) 0.0448(11) 0.0104(10) 0.0033(9) 0.0013(11)
C13 0.0559(12) 0.0392(10) 0.0529(12) -0.0016(8) -0.0029(9) 0.0098(9)
C14 0.0529(11) 0.0374(9) 0.0415(10) 0.0018(8) -0.0020(8) -0.0014(8)
C15 0.0625(13) 0.0680(14) 0.0451(12) -0.0028(10) 0.0088(9) -0.0007(11)
C16 0.0548(12) 0.0514(12) 0.0568(13) -0.0061(9) 0.0063(9) 0.0051(10)
C17 0.0616(14) 0.0692(14) 0.0471(12) -0.0041(10) -0.0058(9) 0.0220(11)
C18 0.0600(13) 0.0738(14) 0.0486(12) -0.0079(10) 0.0040(10) -0.0194(11)
C19 0.0506(13) 0.118(2) 0.0459(13) -0.0120(13) -0.0036(10) 0.0220(14)
C20 0.0448(13) 0.124(2) 0.0539(14) -0.0213(15) 0.0029(10) -0.0181(14)

loop_
_atom_type_symbol
_atom_type_description
_atom_type_scat_dispersion_real
_atom_type_scat_dispersion_imag
_atom_type_scat_source
C C 0.0033 0.0016 'International Tables Vol C Tables 4.2.6.8 and 6.1.1.4'
H H 0.0000 0.0000 'International Tables Vol C Tables 4.2.6.8 and 6.1.1.4'
N N 0.0061 0.0033 'International Tables Vol C Tables 4.2.6.8 and 6.1.1.4'
O O 0.0106 0.0060 'International Tables Vol C Tables 4.2.6.8 and 6.1.1.4'

loop_
_geom_angle_atom_site_label_1
_geom_angle_atom_site_label_2
_geom_angle_atom_site_label_3
_geom_angle
_geom_angle_site_symmetry_1
_geom_angle_site_symmetry_3
_geom_angle_publ_flag
C10 N2 H2 122.6 . . ?
C10 N2 C14 114.84(16) . . ?
C14 N2 H2 122.6 . . ?
C5 N4 C13 113.07(15) . . ?
C5 N4 C14 123.69(15) . . ?
C14 N4 C13 122.56(14) . . ?
O1 C5 N4 126.21(18) . . ?
O1 C5 C8 127.82(17) . . ?
N4 C5 C8 105.96(15) . . ?
C7 C6 C14 109.42(15) . . ?
C18 C6 C7 121.01(18) . . ?
C18 C6 C14 129.53(17) . . ?
C6 C7 C10 108.59(15) . . ?
C6 C7 C17 120.75(19) . . ?
C17 C7 C10 130.58(19) . . ?
C9 C8 C5 109.12(15) . . ?
C11 C8 C5 128.83(17) . . ?
C11 C8 C9 122.04(17) . . ?
C8 C9 C13 109.34(16) . . ?
C8 C9 C16 119.89(17) . . ?
C16 C9 C13 130.76(17) . . ?
N2 C10 C7 105.58(16) . . ?
O3 C10 N2 126.46(18) . . ?
O3 C10 C7 127.94(17) . . ?
C8 C11 H11 121.1 . . ?
C8 C11 C12 117.83(19) . . ?
C12 C11 H11 121.1 . . ?
C11 C12 H12 119.7 . . ?
C15 C12 C11 120.52(19) . . ?
C15 C12 H12 119.7 . . ?
N4 C13 C9 102.28(14) . . ?
N4 C13 H13A 111.3 . . ?
N4 C13 H13B 111.3 . . ?
C9 C13 H13A 111.3 . . ?
C9 C13 H13B 111.3 . . ?
H13A C13 H13B 109.2 . . ?
N2 C14 N4 113.13(14) . . ?
N2 C14 C6 101.57(14) . . ?
N2 C14 H14 109.7 . . ?
N4 C14 C6 112.82(15) . . ?
N4 C14 H14 109.7 . . ?
C6 C14 H14 109.7 . . ?
C12 C15 H15 119.2 . . ?
C12 C15 C16 121.51(19) . . ?
C16 C15 H15 119.2 . . ?
C9 C16 H16 120.9 . . ?
C15 C16 C9 118.19(19) . . ?
C15 C16 H16 120.9 . . ?
C7 C17 H17 120.7 . . ?
C19 C17 C7 118.7(2) . . ?
C19 C17 H17 120.7 . . ?
C6 C18 H18 121.1 . . ?
C6 C18 C20 117.9(2) . . ?
C20 C18 H18 121.1 . . ?
C17 C19 H19 119.7 . . ?
C17 C19 C20 120.5(2) . . ?
C20 C19 H19 119.7 . . ?
C18 C20 H20 119.4 . . ?
C19 C20 C18 121.2(2) . . ?
C19 C20 H20 119.4 . . ?

loop_
_geom_bond_atom_site_label_1
_geom_bond_atom_site_label_2
_geom_bond_distance
_geom_bond_site_symmetry_2
_geom_bond_publ_flag
O1 C5 1.228(2) . ?
N2 H2 0.8800 . ?
N2 C10 1.350(2) . ?
N2 C14 1.449(2) . ?
O3 C10 1.227(2) . ?
N4 C5 1.369(2) . ?
N4 C13 1.467(2) . ?
N4 C14 1.454(2) . ?
C5 C8 1.479(2) . ?
C6 C7 1.383(3) . ?
C6 C14 1.510(3) . ?
C6 C18 1.376(3) . ?
C7 C10 1.489(3) . ?
C7 C17 1.389(3) . ?
C8 C9 1.386(2) . ?
C8 C11 1.385(3) . ?
C9 C13 1.499(3) . ?
C9 C16 1.388(3) . ?
C11 H11 0.9500 . ?
C11 C12 1.385(3) . ?
C12 H12 0.9500 . ?
C12 C15 1.384(3) . ?
C13 H13A 0.9900 . ?
C13 H13B 0.9900 . ?
C14 H14 1.0000 . ?
C15 H15 0.9500 . ?
C15 C16 1.388(3) . ?
C16 H16 0.9500 . ?
C17 H17 0.9500 . ?
C17 C19 1.377(3) . ?
C18 H18 0.9500 . ?
C18 C20 1.400(3) . ?
C19 H19 0.9500 . ?
C19 C20 1.377(4) . ?
C20 H20 0.9500 . ?

loop_
_geom_torsion_atom_site_label_1
_geom_torsion_atom_site_label_2
_geom_torsion_atom_site_label_3
_geom_torsion_atom_site_label_4
_geom_torsion
_geom_torsion_site_symmetry_1
_geom_torsion_site_symmetry_2
_geom_torsion_site_symmetry_3
_geom_torsion_site_symmetry_4
_geom_torsion_publ_flag
O1 C5 C8 C9 -178.18(18) . . . . ?
O1 C5 C8 C11 0.4(3) . . . . ?
N4 C5 C8 C9 2.58(19) . . . . ?
N4 C5 C8 C11 -178.79(18) . . . . ?
C5 N4 C13 C9 5.0(2) . . . . ?
C5 N4 C14 N2 111.56(19) . . . . ?
C5 N4 C14 C6 -133.83(17) . . . . ?
C5 C8 C9 C13 0.5(2) . . . . ?
C5 C8 C9 C16 179.73(15) . . . . ?
C5 C8 C11 C12 -178.57(16) . . . . ?
C6 C7 C10 N2 1.1(2) . . . . ?
C6 C7 C10 O3 -177.49(19) . . . . ?
C6 C7 C17 C19 0.5(3) . . . . ?
C6 C18 C20 C19 0.4(3) . . . . ?
C7 C6 C14 N2 0.38(19) . . . . ?
C7 C6 C14 N4 -121.03(16) . . . . ?
C7 C6 C18 C20 -0.3(3) . . . . ?
C7 C17 C19 C20 -0.5(3) . . . . ?
C8 C9 C13 N4 -3.1(2) . . . . ?
C8 C9 C16 C15 -1.1(3) . . . . ?
C8 C11 C12 C15 -0.6(3) . . . . ?
C9 C8 C11 C12 -0.1(3) . . . . ?
C10 N2 C14 N4 121.57(18) . . . . ?
C10 N2 C14 C6 0.4(2) . . . . ?
C10 C7 C17 C19 -175.71(19) . . . . ?
C11 C8 C9 C13 -178.26(17) . . . . ?
C11 C8 C9 C16 1.0(3) . . . . ?
C11 C12 C15 C16 0.4(3) . . . . ?
C12 C15 C16 C9 0.4(3) . . . . ?
C13 N4 C5 O1 175.95(18) . . . . ?
C13 N4 C5 C8 -4.8(2) . . . . ?
C13 N4 C14 N2 -58.3(2) . . . . ?
C13 N4 C14 C6 56.3(2) . . . . ?
C13 C9 C16 C15 177.93(19) . . . . ?
C14 N2 C10 O3 177.73(18) . . . . ?
C14 N2 C10 C7 -0.9(2) . . . . ?
C14 N4 C5 O1 5.2(3) . . . . ?
C14 N4 C5 C8 -175.53(14) . . . . ?
C14 N4 C13 C9 175.82(14) . . . . ?
C14 C6 C7 C10 -0.9(2) . . . . ?
C14 C6 C7 C17 -177.90(16) . . . . ?
C14 C6 C18 C20 176.98(19) . . . . ?
C16 C9 C13 N4 177.76(18) . . . . ?
C17 C7 C10 N2 177.70(19) . . . . ?
C17 C7 C10 O3 -0.9(3) . . . . ?
C17 C19 C20 C18 0.1(3) . . . . ?
C18 C6 C7 C10 176.89(16) . . . . ?
C18 C6 C7 C17 -0.1(3) . . . . ?
C18 C6 C14 N2 -177.19(18) . . . . ?
C18 C6 C14 N4 61.4(2) . . . . ?
